data_1527786
loop_
_publ_author_name
'McPherson, A.M.'
'Hansen, M.'

_publ_section_title
;
 New metastable phases in binary tin alloy systems
;
_journal_name_full 'Acta Metallurgica'
_journal_page_first 605
_journal_page_last 609
_journal_volume 14
_journal_year 1966
_chemical_formula_sum 'Sn0.85 Zn0.15'
_chemical_name_systematic '(Sn0.85 Zn0.15)'
_space_group_IT_number 187
_symmetry_space_group_name_Hall 'P -6 2'
_symmetry_space_group_name_H-M 'P -6 m 2'
_cell_angle_alpha 90
_cell_angle_beta 90
_cell_angle_gamma 120
_cell_formula_units_Z 2
_cell_length_a 3.181
_cell_length_b 3.181
_cell_length_c 2.963
_cell_volume 25.965
_citation_journal_id_ASTM AMETAR
_cod_data_source_file McPherson_AMETAR_1966_81.cif
_cod_data_source_block Sn0.85Zn0.15
_cod_original_cell_volume 25.96508
_cod_database_code 1527786

loop_
_symmetry_equiv_pos_as_xyz
x,y,z
-x+y,-x,-z
-y,x-y,z
x,y,-z
-x+y,-x,z
-y,x-y,-z
-y,-x,-z
-x+y,y,z
x,x-y,-z
-y,-x,z
-x+y,y,-z
x,x-y,z

loop_
_atom_site_label
_atom_site_type_symbol
_atom_site_fract_x
_atom_site_fract_y
_atom_site_fract_z
_atom_site_occupancy
_atom_site_U_iso_or_equiv
Sn1 Sn 0 0 0 0.85 0.0
Sn2 Sn 0.3333 0.6667 0.5 0.85 0.0
Zn1 Zn 0 0 0 0.15 0.0
Zn2 Zn 0.3333 0.6667 0.5 0.15 0.0
